data_4089336
loop_
_publ_author_name
'Pavlik, Sonja'
'Mereiter, Kurt'
'Puchberger, Michael'
'Kirchner, Karl'

_publ_section_title
;
 Reactions of the Cationic Fragments [RuCp(PPh2NHR)2]+and
 [RuTp(PPh2NHR)2]+(R = Ph,n-Pr) with Alkynes:&#x00A0; Formation of
 Four-Membered Azaphosphacarbenes
;
_journal_issue 14
_journal_name_full Organometallics
_journal_page_first 3561
_journal_paper_doi 10.1021/om050247a
_journal_volume 24
_journal_year 2005
_chemical_formula_moiety 'C45 H42 B Cl N8 P2 Ru, C H Cl3'
_chemical_formula_sum 'C46 H43 B Cl4 N8 P2 Ru'
_chemical_formula_weight 1023.50
_chemical_name_common 'RuTp(PPh~2~NHPh)~2~Cl.CHCl~3~ (2a.CHCl3)'
_space_group_IT_number 14
_space_group_name_Hall '-P 2yn'
_space_group_name_H-M_alt 'P 1 21/n 1'
_symmetry_cell_setting monoclinic
_symmetry_space_group_name_H-M 'P 1 21/n 1'
_atom_sites_solution_hydrogens geom
_atom_sites_solution_primary direct
_atom_sites_solution_secondary difmap
_audit_creation_method SHELXL-97
_cell_angle_alpha 90.00
_cell_angle_beta 103.544(2)
_cell_angle_gamma 90.00
_cell_formula_units_Z 4
_cell_length_a 11.005(2)
_cell_length_b 21.850(3)
_cell_length_c 20.272(3)
_cell_measurement_reflns_used 1007
_cell_measurement_temperature 123(2)
_cell_measurement_theta_max 29.9
_cell_measurement_theta_min 3.5
_cell_volume 4739.0(13)
_computing_cell_refinement 'Bruker SAINT'
_computing_data_collection 'Bruker SMART'
_computing_data_reduction 'Bruker SAINT, SADABS, XPREP'
_computing_molecular_graphics 'Bruker SHELXTL'
_computing_publication_material 'Bruker SHELXTL'
_computing_structure_refinement 'SHELXL-97 (Sheldrick, 1997)'
_computing_structure_solution 'SHELXS-97 (Sheldrick, 1997)'
_diffrn_ambient_temperature 123(2)
_diffrn_measured_fraction_theta_full 0.979
_diffrn_measured_fraction_theta_max 0.979
_diffrn_measurement_device_type 'CCD area detector'
_diffrn_measurement_method 'phi and omega scans'
_diffrn_radiation_monochromator graphite
_diffrn_radiation_source 'normal-focus sealed tube'
_diffrn_radiation_type MoK\a
_diffrn_radiation_wavelength 0.71073
_diffrn_reflns_av_R_equivalents 0.0241
_diffrn_reflns_av_sigmaI/netI 0.0189
_diffrn_reflns_limit_h_max 15
_diffrn_reflns_limit_h_min -15
_diffrn_reflns_limit_k_max 30
_diffrn_reflns_limit_k_min -30
_diffrn_reflns_limit_l_max 28
_diffrn_reflns_limit_l_min -28
_diffrn_reflns_number 67859
_diffrn_reflns_theta_full 30.08
_diffrn_reflns_theta_max 30.08
_diffrn_reflns_theta_min 1.39
_diffrn_standards_decay_% 0
_exptl_absorpt_coefficient_mu 0.666
_exptl_absorpt_correction_T_max 1.000
_exptl_absorpt_correction_T_min 0.872
_exptl_absorpt_correction_type multi-scan
_exptl_absorpt_process_details SADABS
_exptl_crystal_colour yellow
_exptl_crystal_density_diffrn 1.435
_exptl_crystal_density_method 'not measured'
_exptl_crystal_description prism
_exptl_crystal_F_000 2088
_exptl_crystal_size_max 0.60
_exptl_crystal_size_mid 0.36
_exptl_crystal_size_min 0.20
_refine_diff_density_max 0.762
_refine_diff_density_min -0.497
_refine_diff_density_rms 0.065
_refine_ls_extinction_coef 0.00029(7)
_refine_ls_extinction_expression Fc^*^=kFc[1+0.001xFc^2^\l^3^/sin(2\q)]^-1/4^
_refine_ls_extinction_method SHELXL
_refine_ls_goodness_of_fit_ref 1.029
_refine_ls_hydrogen_treatment mixed
_refine_ls_matrix_type full
_refine_ls_number_parameters 598
_refine_ls_number_reflns 13633
_refine_ls_number_restraints 30
_refine_ls_restrained_S_all 1.031
_refine_ls_R_factor_all 0.0360
_refine_ls_R_factor_gt 0.0291
_refine_ls_shift/su_max 0.003
_refine_ls_shift/su_mean 0.000
_refine_ls_structure_factor_coef Fsqd
_refine_ls_weighting_details 'calc w=1/[\s^2^(Fo^2^)+(0.0331P)^2^+3.6753P] where P=(Fo^2^+2Fc^2^)/3'
_refine_ls_weighting_scheme calc
_refine_ls_wR_factor_gt 0.0699
_refine_ls_wR_factor_ref 0.0738
_reflns_number_gt 11898
_reflns_number_total 13633
_reflns_threshold_expression >2sigma(I)
_cod_data_source_file om050247asi20050402_100602.cif
_cod_data_source_block compd2a
_cod_depositor_comments
;
The following automatic conversions were performed:

data item '_symmetry_cell_setting' value 'Monoclinic' was changed to
'monoclinic' in accordance with the
/home/saulius/struct/COD-crude-data/automatic-downloads/DataCite-retrospective/ACS/depositions/lib/dictionaries/cif_core.dic
dictionary named 'cif_core.dic' version 2.4.2 last updated on
2011-04-26.

Automatic conversion script
Id: cif_fix_values 6909 2019-04-08 15:41:33Z antanas 
;
_cod_original_cell_volume 4738.7(12)
_cod_original_sg_symbol_H-M 'P2(1)/n  '
_cod_database_code 4089336

loop_
_symmetry_equiv_pos_as_xyz
'x, y, z'
'-x+1/2, y+1/2, -z+1/2'
'-x, -y, -z'
'x-1/2, -y-1/2, z-1/2'

loop_
_atom_site_label
_atom_site_type_symbol
_atom_site_fract_x
_atom_site_fract_y
_atom_site_fract_z
_atom_site_U_iso_or_equiv
_atom_site_adp_type
_atom_site_occupancy
_atom_site_symmetry_multiplicity
_atom_site_calc_flag
_atom_site_refinement_flags
_atom_site_disorder_assembly
_atom_site_disorder_group
Ru Ru 0.536100(10) 0.269671(5) 0.283572(6) 0.01390(4) Uani 1 1 d . . .
Cl Cl 0.63961(3) 0.184656(16) 0.352850(18) 0.02023(7) Uani 1 1 d . . .
P1 P 0.68164(3) 0.264327(17) 0.218061(19) 0.01610(7) Uani 1 1 d . . .
P2 P 0.39363(3) 0.203008(16) 0.218590(18) 0.01543(7) Uani 1 1 d . . .
B B 0.46454(17) 0.39404(8) 0.34902(10) 0.0237(3) Uani 1 1 d . . .
H0B H 0.4414 0.4333 0.3684 0.035(6) Uiso 1 1 calc R . .
N1 N 0.39819(12) 0.33938(6) 0.37401(7) 0.0226(3) Uani 1 1 d . . .
N2 N 0.41966(12) 0.28096(6) 0.35452(6) 0.0187(2) Uani 1 1 d . . .
C1 C 0.37618(15) 0.24317(8) 0.39568(8) 0.0225(3) Uani 1 1 d . . .
H1 H 0.3789 0.1998 0.3937 0.027 Uiso 1 1 calc R . .
C2 C 0.32615(17) 0.27661(9) 0.44205(9) 0.0296(4) Uani 1 1 d . . .
H2 H 0.2891 0.2610 0.4765 0.036 Uiso 1 1 calc R . .
C3 C 0.34254(16) 0.33693(9) 0.42675(9) 0.0286(3) Uani 1 1 d . . .
H3 H 0.3186 0.3713 0.4495 0.034 Uiso 1 1 calc R . .
N3 N 0.60627(13) 0.38191(6) 0.37380(7) 0.0215(3) Uani 1 1 d . . .
N4 N 0.65416(12) 0.32833(6) 0.35590(6) 0.0186(2) Uani 1 1 d . . .
C4 C 0.76928(14) 0.32264(7) 0.39558(8) 0.0217(3) Uani 1 1 d . . .
H4 H 0.8242 0.2894 0.3941 0.026 Uiso 1 1 calc R . .
C5 C 0.79718(16) 0.37291(8) 0.43972(8) 0.0263(3) Uani 1 1 d . . .
H5 H 0.8724 0.3804 0.4728 0.032 Uiso 1 1 calc R . .
C6 C 0.69156(17) 0.40889(8) 0.42447(8) 0.0263(3) Uani 1 1 d . . .
H6 H 0.6804 0.4464 0.4460 0.032 Uiso 1 1 calc R . .
N5 N 0.42984(13) 0.39635(6) 0.27146(7) 0.0227(3) Uani 1 1 d . . .
N6 N 0.45610(12) 0.34831(6) 0.23357(7) 0.0188(2) Uani 1 1 d . . .
C7 C 0.42068(15) 0.36573(7) 0.16843(8) 0.0241(3) Uani 1 1 d . . .
H7 H 0.4277 0.3412 0.1308 0.029 Uiso 1 1 calc R . .
C8 C 0.37187(18) 0.42521(8) 0.16387(10) 0.0324(4) Uani 1 1 d . . .
H8 H 0.3406 0.4484 0.1238 0.039 Uiso 1 1 calc R . .
C9 C 0.37903(17) 0.44283(8) 0.22982(10) 0.0318(4) Uani 1 1 d . . .
H9 H 0.3528 0.4811 0.2438 0.038 Uiso 1 1 calc R . .
C10 C 0.81762(15) 0.31340(8) 0.25012(8) 0.0254(3) Uani 1 1 d . . .
C11 C 0.8023(2) 0.37669(9) 0.25511(9) 0.0341(4) Uani 1 1 d . . .
H11 H 0.7219 0.3946 0.2402 0.041 Uiso 1 1 calc R . .
C12 C 0.9059(3) 0.41350(11) 0.28213(11) 0.0527(7) Uani 1 1 d . . .
H12 H 0.8959 0.4566 0.2845 0.063 Uiso 1 1 calc R . .
C13 C 1.0229(2) 0.38774(15) 0.30551(13) 0.0636(9) Uani 1 1 d . . .
H13 H 1.0931 0.4132 0.3232 0.076 Uiso 1 1 calc R . .
C14 C 1.03785(19) 0.32525(14) 0.30319(12) 0.0569(8) Uani 1 1 d . . .
H14 H 1.1178 0.3076 0.3207 0.068 Uiso 1 1 calc R . .
C15 C 0.93600(16) 0.28763(11) 0.27520(10) 0.0365(4) Uani 1 1 d . . .
H15 H 0.9471 0.2446 0.2732 0.044 Uiso 1 1 calc R . .
C16 C 0.64479(15) 0.28172(8) 0.12648(8) 0.0222(3) Uani 1 1 d . . .
C17 C 0.6778(3) 0.33671(9) 0.10111(10) 0.0501(6) Uani 1 1 d . . .
H17 H 0.7257 0.3656 0.1314 0.060 Uiso 1 1 calc R . .
C18 C 0.6421(3) 0.35033(11) 0.03214(11) 0.0615(8) Uani 1 1 d . . .
H18 H 0.6654 0.3884 0.0160 0.074 Uiso 1 1 calc R . .
C19 C 0.5736(2) 0.30909(12) -0.01269(10) 0.0473(6) Uani 1 1 d . . .
H19 H 0.5465 0.3191 -0.0594 0.057 Uiso 1 1 calc R . .
C20 C 0.5442(2) 0.25273(14) 0.01098(10) 0.0505(6) Uani 1 1 d . . .
H20 H 0.5003 0.2232 -0.0200 0.061 Uiso 1 1 calc R . .
C21 C 0.57883(18) 0.23927(10) 0.08006(9) 0.0369(5) Uani 1 1 d . . .
H21 H 0.5573 0.2007 0.0958 0.044 Uiso 1 1 calc R . .
N7 N 0.73774(12) 0.19183(6) 0.22188(7) 0.0204(2) Uani 1 1 d . . .
H7N H 0.7274(19) 0.1747(10) 0.2558(11) 0.024 Uiso 1 1 d . . .
C22 C 0.81558(13) 0.15941(7) 0.18739(8) 0.0209(3) Uani 1 1 d . . .
C23 C 0.87582(14) 0.18629(8) 0.14120(8) 0.0253(3) Uani 1 1 d . . .
H23 H 0.8693 0.2291 0.1330 0.030 Uiso 1 1 calc R . .
C24 C 0.94571(16) 0.14986(10) 0.10716(10) 0.0335(4) Uani 1 1 d . . .
H24 H 0.9867 0.1681 0.0757 0.040 Uiso 1 1 calc R . .
C25 C 0.95598(17) 0.08720(10) 0.11879(11) 0.0389(5) Uani 1 1 d . . .
H25 H 1.0020 0.0626 0.0945 0.047 Uiso 1 1 calc R . .
C26 C 0.89901(17) 0.06058(9) 0.16586(11) 0.0357(4) Uani 1 1 d . . .
H26 H 0.9074 0.0179 0.1746 0.043 Uiso 1 1 calc R . .
C27 C 0.82951(15) 0.09635(8) 0.20035(9) 0.0269(3) Uani 1 1 d . . .
H27 H 0.7912 0.0780 0.2329 0.032 Uiso 1 1 calc R . .
C28 C 0.30584(14) 0.15505(7) 0.26629(7) 0.0188(3) Uani 1 1 d . . .
C29 C 0.36912(15) 0.10561(7) 0.30323(8) 0.0234(3) Uani 1 1 d . . .
H29 H 0.4508 0.0953 0.2990 0.028 Uiso 1 1 calc R . .
C30 C 0.31329(17) 0.07147(8) 0.34611(9) 0.0282(3) Uani 1 1 d . . .
H30 H 0.3575 0.0384 0.3713 0.034 Uiso 1 1 calc R . .
C31 C 0.19278(18) 0.08559(8) 0.35216(9) 0.0289(3) Uani 1 1 d . . .
H31 H 0.1558 0.0632 0.3826 0.035 Uiso 1 1 calc R . .
C32 C 0.12721(16) 0.13259(8) 0.31344(8) 0.0262(3) Uani 1 1 d . . .
H32 H 0.0439 0.1413 0.3161 0.031 Uiso 1 1 calc R . .
C33 C 0.18292(14) 0.16729(7) 0.27056(8) 0.0219(3) Uani 1 1 d . . .
H33 H 0.1372 0.1993 0.2442 0.026 Uiso 1 1 calc R . .
C34 C 0.27099(13) 0.23865(7) 0.15330(8) 0.0181(3) Uani 1 1 d . . .
C35 C 0.19743(14) 0.28418(7) 0.17377(8) 0.0226(3) Uani 1 1 d . . .
H35 H 0.2092 0.2937 0.2206 0.027 Uiso 1 1 calc R . .
C36 C 0.10741(16) 0.31548(8) 0.12587(10) 0.0295(4) Uani 1 1 d . . .
H36 H 0.0564 0.3454 0.1401 0.035 Uiso 1 1 calc R . .
C37 C 0.09230(17) 0.30295(9) 0.05720(10) 0.0327(4) Uani 1 1 d . . .
H37 H 0.0313 0.3246 0.0246 0.039 Uiso 1 1 calc R . .
C38 C 0.16603(17) 0.25891(8) 0.03606(9) 0.0292(3) Uani 1 1 d . . .
H38 H 0.1561 0.2508 -0.0109 0.035 Uiso 1 1 calc R . .
C39 C 0.25478(15) 0.22654(7) 0.08388(8) 0.0216(3) Uani 1 1 d . . .
H39 H 0.3044 0.1962 0.0693 0.026 Uiso 1 1 calc R . .
N8 N 0.46277(12) 0.14955(6) 0.17960(7) 0.0187(2) Uani 1 1 d . . .
H8N H 0.539(2) 0.1542(9) 0.1887(10) 0.022 Uiso 1 1 d . . .
C40 C 0.42036(14) 0.09655(6) 0.14174(7) 0.0173(3) Uani 1 1 d . . .
C41 C 0.29552(14) 0.07716(7) 0.12589(8) 0.0199(3) Uani 1 1 d . . .
H41 H 0.2342 0.0993 0.1421 0.024 Uiso 1 1 calc R . .
C42 C 0.26204(15) 0.02497(7) 0.08601(8) 0.0223(3) Uani 1 1 d . . .
H42 H 0.1773 0.0121 0.0751 0.027 Uiso 1 1 calc R . .
C43 C 0.35011(16) -0.00860(7) 0.06180(8) 0.0240(3) Uani 1 1 d . . .
H43 H 0.3258 -0.0438 0.0343 0.029 Uiso 1 1 calc R . .
C44 C 0.47433(16) 0.01031(7) 0.07860(8) 0.0237(3) Uani 1 1 d . . .
H44 H 0.5357 -0.0126 0.0632 0.028 Uiso 1 1 calc R . .
C45 C 0.50924(14) 0.06237(7) 0.11772(8) 0.0208(3) Uani 1 1 d . . .
H45 H 0.5942 0.0750 0.1284 0.025 Uiso 1 1 calc R . .
C1S C 0.7139(5) 0.0473(2) 0.4313(2) 0.0648(14) Uani 0.6719(19) 1 d PD A 1
H1S H 0.6909 0.0909 0.4193 0.078 Uiso 0.6719(19) 1 calc PR A 1
Cl1S Cl 0.8715(2) 0.04334(12) 0.46874(14) 0.1236(8) Uani 0.6719(19) 1 d PD A 1
Cl2S Cl 0.67206(17) 0.00205(6) 0.35712(6) 0.0818(5) Uani 0.6719(19) 1 d PD A 1
Cl3S Cl 0.63005(16) 0.02161(8) 0.48969(6) 0.0947(5) Uani 0.6719(19) 1 d PD A 1
C1SB C 0.7438(9) 0.0394(4) 0.4071(4) 0.0648(14) Uani 0.33 1 d PD A 2
H1SB H 0.7070 0.0773 0.3827 0.078 Uiso 0.3281(19) 1 calc PR A 2
Cl4S Cl 0.6265(3) -0.01551(14) 0.3972(3) 0.1066(14) Uani 0.3281(19) 1 d PD A 2
Cl6S Cl 0.8626(2) 0.01303(12) 0.36931(13) 0.0712(7) Uani 0.3281(19) 1 d PD A 2
Cl5S Cl 0.8140(8) 0.0589(3) 0.4881(2) 0.191(4) Uani 0.3281(19) 1 d PD A 2

loop_
_atom_site_aniso_label
_atom_site_aniso_U_11
_atom_site_aniso_U_22
_atom_site_aniso_U_33
_atom_site_aniso_U_23
_atom_site_aniso_U_13
_atom_site_aniso_U_12
Ru 0.01380(5) 0.01341(5) 0.01390(5) -0.00066(4) 0.00205(4) 0.00121(4)
Cl 0.02266(16) 0.01836(15) 0.01876(16) 0.00309(12) 0.00301(12) 0.00349(12)
P1 0.01529(16) 0.01648(16) 0.01641(16) -0.00095(12) 0.00348(13) 0.00004(12)
P2 0.01467(15) 0.01562(16) 0.01582(16) -0.00126(12) 0.00321(12) 0.00019(12)
B 0.0267(8) 0.0176(7) 0.0268(9) -0.0057(6) 0.0062(7) 0.0030(6)
N1 0.0215(6) 0.0227(6) 0.0242(6) -0.0058(5) 0.0068(5) 0.0029(5)
N2 0.0187(6) 0.0191(6) 0.0183(6) -0.0026(4) 0.0045(5) 0.0013(4)
C1 0.0219(7) 0.0264(8) 0.0193(7) -0.0023(6) 0.0052(6) -0.0032(6)
C2 0.0274(8) 0.0399(10) 0.0246(8) -0.0054(7) 0.0123(6) -0.0033(7)
C3 0.0259(8) 0.0348(9) 0.0275(8) -0.0083(7) 0.0111(6) 0.0027(7)
N3 0.0251(6) 0.0179(6) 0.0211(6) -0.0046(5) 0.0044(5) -0.0010(5)
N4 0.0188(6) 0.0187(6) 0.0176(6) -0.0026(4) 0.0027(5) 0.0003(4)
C4 0.0204(7) 0.0249(7) 0.0181(7) 0.0006(5) 0.0010(5) -0.0021(6)
C5 0.0288(8) 0.0272(8) 0.0194(7) -0.0001(6) -0.0012(6) -0.0078(6)
C6 0.0352(9) 0.0212(7) 0.0207(7) -0.0048(6) 0.0026(6) -0.0062(6)
N5 0.0240(6) 0.0157(6) 0.0268(7) -0.0008(5) 0.0024(5) 0.0045(5)
N6 0.0189(6) 0.0157(5) 0.0204(6) -0.0007(4) 0.0016(5) 0.0019(4)
C7 0.0258(7) 0.0209(7) 0.0227(7) 0.0026(6) -0.0001(6) 0.0011(6)
C8 0.0374(9) 0.0215(8) 0.0323(9) 0.0075(7) -0.0038(7) 0.0056(7)
C9 0.0344(9) 0.0189(7) 0.0378(10) 0.0028(7) -0.0002(7) 0.0084(6)
C10 0.0242(7) 0.0322(8) 0.0216(7) -0.0076(6) 0.0091(6) -0.0100(6)
C11 0.0488(11) 0.0300(9) 0.0251(8) -0.0054(7) 0.0116(8) -0.0163(8)
C12 0.0800(18) 0.0470(12) 0.0364(11) -0.0194(9) 0.0246(11) -0.0404(12)
C13 0.0485(13) 0.099(2) 0.0505(14) -0.0449(14) 0.0263(11) -0.0506(14)
C14 0.0241(9) 0.102(2) 0.0474(12) -0.0474(14) 0.0141(9) -0.0207(11)
C15 0.0202(8) 0.0578(12) 0.0329(9) -0.0230(9) 0.0087(7) -0.0072(8)
C16 0.0225(7) 0.0271(8) 0.0178(7) 0.0018(6) 0.0066(5) 0.0040(6)
C17 0.102(2) 0.0243(9) 0.0250(9) 0.0002(7) 0.0168(11) -0.0069(10)
C18 0.127(3) 0.0317(11) 0.0285(10) 0.0085(8) 0.0239(13) 0.0055(13)
C19 0.0490(12) 0.0710(16) 0.0218(9) 0.0156(9) 0.0084(8) 0.0134(11)
C20 0.0356(10) 0.0920(18) 0.0201(9) 0.0051(10) -0.0009(8) -0.0274(11)
C21 0.0310(9) 0.0579(13) 0.0200(8) 0.0037(8) 0.0024(7) -0.0218(9)
N7 0.0200(6) 0.0205(6) 0.0222(6) 0.0016(5) 0.0081(5) 0.0046(5)
C22 0.0145(6) 0.0249(7) 0.0220(7) -0.0052(6) 0.0015(5) 0.0025(5)
C23 0.0179(7) 0.0338(8) 0.0245(8) -0.0045(6) 0.0052(6) 0.0004(6)
C24 0.0208(8) 0.0515(11) 0.0296(9) -0.0107(8) 0.0086(7) 0.0022(7)
C25 0.0235(8) 0.0483(11) 0.0447(11) -0.0237(9) 0.0077(8) 0.0064(8)
C26 0.0241(8) 0.0296(9) 0.0502(11) -0.0143(8) 0.0025(8) 0.0065(7)
C27 0.0191(7) 0.0251(8) 0.0344(9) -0.0050(6) 0.0022(6) 0.0032(6)
C28 0.0199(7) 0.0185(6) 0.0181(6) -0.0035(5) 0.0044(5) -0.0038(5)
C29 0.0246(7) 0.0201(7) 0.0251(8) 0.0000(6) 0.0052(6) -0.0017(6)
C30 0.0361(9) 0.0210(7) 0.0275(8) 0.0024(6) 0.0072(7) -0.0051(6)
C31 0.0376(9) 0.0264(8) 0.0252(8) -0.0028(6) 0.0123(7) -0.0119(7)
C32 0.0241(7) 0.0315(8) 0.0251(8) -0.0062(6) 0.0099(6) -0.0079(6)
C33 0.0200(7) 0.0259(7) 0.0200(7) -0.0038(6) 0.0049(5) -0.0031(6)
C34 0.0151(6) 0.0188(6) 0.0197(7) 0.0002(5) 0.0029(5) -0.0011(5)
C35 0.0198(7) 0.0232(7) 0.0244(7) -0.0020(6) 0.0043(6) 0.0021(6)
C36 0.0218(7) 0.0267(8) 0.0374(9) -0.0012(7) 0.0016(7) 0.0055(6)
C37 0.0274(8) 0.0318(9) 0.0327(9) 0.0052(7) -0.0056(7) 0.0046(7)
C38 0.0317(9) 0.0329(9) 0.0196(7) 0.0025(6) -0.0011(6) -0.0002(7)
C39 0.0218(7) 0.0229(7) 0.0197(7) -0.0006(5) 0.0043(5) -0.0013(6)
N8 0.0143(5) 0.0189(6) 0.0231(6) -0.0051(5) 0.0050(5) -0.0009(4)
C40 0.0205(6) 0.0153(6) 0.0164(6) -0.0007(5) 0.0047(5) -0.0001(5)
C41 0.0200(7) 0.0196(7) 0.0213(7) -0.0022(5) 0.0071(5) -0.0014(5)
C42 0.0238(7) 0.0205(7) 0.0226(7) -0.0010(6) 0.0057(6) -0.0053(6)
C43 0.0318(8) 0.0170(7) 0.0232(7) -0.0032(5) 0.0063(6) -0.0022(6)
C44 0.0283(8) 0.0203(7) 0.0233(7) -0.0021(6) 0.0074(6) 0.0043(6)
C45 0.0194(7) 0.0207(7) 0.0223(7) -0.0013(5) 0.0047(5) 0.0019(5)
C1S 0.112(4) 0.0295(16) 0.040(3) 0.0047(17) -0.010(2) 0.0072(19)
Cl1S 0.0973(14) 0.1288(19) 0.1249(19) 0.0049(14) -0.0144(12) -0.0277(13)
Cl2S 0.1255(13) 0.0531(6) 0.0553(6) -0.0111(5) -0.0024(7) 0.0304(7)
Cl3S 0.1174(12) 0.1056(11) 0.0494(6) 0.0197(6) -0.0043(7) -0.0116(9)
C1SB 0.112(4) 0.0295(16) 0.040(3) 0.0047(17) -0.010(2) 0.0072(19)
Cl4S 0.0767(18) 0.0640(16) 0.193(4) -0.002(2) 0.060(2) 0.0141(13)
Cl6S 0.0763(16) 0.0666(14) 0.0741(15) 0.0077(11) 0.0243(12) 0.0076(11)
Cl5S 0.246(8) 0.218(6) 0.067(2) -0.059(3) -0.049(3) 0.105(6)

loop_
_atom_type_symbol
_atom_type_description
_atom_type_scat_dispersion_real
_atom_type_scat_dispersion_imag
_atom_type_scat_source
C C 0.0033 0.0016 'International Tables Vol C Tables 4.2.6.8 and 6.1.1.4'
H H 0.0000 0.0000 'International Tables Vol C Tables 4.2.6.8 and 6.1.1.4'
B B 0.0013 0.0007 'International Tables Vol C Tables 4.2.6.8 and 6.1.1.4'
N N 0.0061 0.0033 'International Tables Vol C Tables 4.2.6.8 and 6.1.1.4'
P P 0.1023 0.0942 'International Tables Vol C Tables 4.2.6.8 and 6.1.1.4'
Cl Cl 0.1484 0.1585 'International Tables Vol C Tables 4.2.6.8 and 6.1.1.4'
Ru Ru -1.2594 0.8363 'International Tables Vol C Tables 4.2.6.8 and 6.1.1.4'

loop_
_geom_angle_atom_site_label_1
_geom_angle_atom_site_label_2
_geom_angle_atom_site_label_3
_geom_angle
N6 Ru N4 87.65(5)
N6 Ru N2 88.89(5)
N4 Ru N2 80.48(5)
N6 Ru P1 91.88(4)
N4 Ru P1 91.87(4)
N2 Ru P1 172.28(4)
N6 Ru P2 95.13(4)
N4 Ru P2 171.28(4)
N2 Ru P2 91.29(4)
P1 Ru P2 96.287(16)
N6 Ru Cl 173.71(4)
N4 Ru Cl 86.28(4)
N2 Ru Cl 88.48(4)
P1 Ru Cl 89.962(15)
P2 Ru Cl 90.640(16)
N7 P1 C10 105.79(8)
N7 P1 C16 103.32(7)
C10 P1 C16 101.84(8)
N7 P1 Ru 108.36(5)
C10 P1 Ru 112.65(5)
C16 P1 Ru 123.33(5)
N8 P2 C34 107.04(7)
N8 P2 C28 101.61(7)
C34 P2 C28 103.47(7)
N8 P2 Ru 112.50(5)
C34 P2 Ru 115.54(5)
C28 P2 Ru 115.31(5)
N5 B N3 109.25(13)
N5 B N1 109.82(13)
N3 B N1 106.22(13)
N5 B H0B 110.5
N3 B H0B 110.5
N1 B H0B 110.5
C3 N1 N2 109.34(14)
C3 N1 B 128.75(14)
N2 N1 B 119.85(12)
C1 N2 N1 106.46(12)
C1 N2 Ru 134.50(11)
N1 N2 Ru 117.92(10)
N2 C1 C2 110.50(15)
N2 C1 H1 124.7
C2 C1 H1 124.7
C3 C2 C1 104.81(15)
C3 C2 H2 127.6
C1 C2 H2 127.6
N1 C3 C2 108.89(15)
N1 C3 H3 125.6
C2 C3 H3 125.6
C6 N3 N4 109.41(13)
C6 N3 B 129.77(14)
N4 N3 B 118.88(12)
C4 N4 N3 106.83(12)
C4 N4 Ru 133.88(11)
N3 N4 Ru 118.96(9)
N4 C4 C5 110.20(14)
N4 C4 H4 124.9
C5 C4 H4 124.9
C6 C5 C4 104.86(14)
C6 C5 H5 127.6
C4 C5 H5 127.6
N3 C6 C5 108.70(14)
N3 C6 H6 125.7
C5 C6 H6 125.7
C9 N5 N6 109.59(14)
C9 N5 B 129.23(14)
N6 N5 B 121.07(12)
C7 N6 N5 106.47(12)
C7 N6 Ru 134.87(11)
N5 N6 Ru 118.66(10)
N6 C7 C8 110.29(15)
N6 C7 H7 124.9
C8 C7 H7 124.9
C9 C8 C7 105.16(15)
C9 C8 H8 127.4
C7 C8 H8 127.4
N5 C9 C8 108.49(15)
N5 C9 H9 125.8
C8 C9 H9 125.8
C11 C10 C15 119.24(17)
C11 C10 P1 120.12(14)
C15 C10 P1 120.43(14)
C12 C11 C10 119.7(2)
C12 C11 H11 120.1
C10 C11 H11 120.1
C13 C12 C11 120.6(2)
C13 C12 H12 119.7
C11 C12 H12 119.7
C14 C13 C12 120.02(19)
C14 C13 H13 120.0
C12 C13 H13 120.0
C13 C14 C15 120.4(2)
C13 C14 H14 119.8
C15 C14 H14 119.8
C14 C15 C10 120.0(2)
C14 C15 H15 120.0
C10 C15 H15 120.0
C17 C16 C21 117.68(16)
C17 C16 P1 122.43(14)
C21 C16 P1 119.87(13)
C16 C17 C18 121.3(2)
C16 C17 H17 119.3
C18 C17 H17 119.3
C19 C18 C17 120.4(2)
C19 C18 H18 119.8
C17 C18 H18 119.8
C18 C19 C20 119.34(19)
C18 C19 H19 120.3
C20 C19 H19 120.3
C19 C20 C21 120.3(2)
C19 C20 H20 119.9
C21 C20 H20 119.9
C20 C21 C16 120.88(19)
C20 C21 H21 119.6
C16 C21 H21 119.6
C22 N7 P1 134.49(12)
C22 N7 H7N 114.0(15)
P1 N7 H7N 110.3(15)
C23 C22 C27 119.32(15)
C23 C22 N7 123.89(15)
C27 C22 N7 116.78(15)
C24 C23 C22 119.62(17)
C24 C23 H23 120.2
C22 C23 H23 120.2
C25 C24 C23 120.68(18)
C25 C24 H24 119.7
C23 C24 H24 119.7
C26 C25 C24 119.88(16)
C26 C25 H25 120.1
C24 C25 H25 120.1
C25 C26 C27 120.05(18)
C25 C26 H26 120.0
C27 C26 H26 120.0
C26 C27 C22 120.40(18)
C26 C27 H27 119.8
C22 C27 H27 119.8
C33 C28 C29 118.66(14)
C33 C28 P2 123.75(12)
C29 C28 P2 117.50(11)
C30 C29 C28 120.61(15)
C30 C29 H29 119.7
C28 C29 H29 119.7
C29 C30 C31 120.26(16)
C29 C30 H30 119.9
C31 C30 H30 119.9
C32 C31 C30 119.55(15)
C32 C31 H31 120.2
C30 C31 H31 120.2
C31 C32 C33 120.47(16)
C31 C32 H32 119.8
C33 C32 H32 119.8
C32 C33 C28 120.33(15)
C32 C33 H33 119.8
C28 C33 H33 119.8
C39 C34 C35 118.91(14)
C39 C34 P2 123.04(11)
C35 C34 P2 117.81(11)
C36 C35 C34 120.43(15)
C36 C35 H35 119.8
C34 C35 H35 119.8
C37 C36 C35 120.00(16)
C37 C36 H36 120.0
C35 C36 H36 120.0
C38 C37 C36 120.25(16)
C38 C37 H37 119.9
C36 C37 H37 119.9
C37 C38 C39 120.03(16)
C37 C38 H38 120.0
C39 C38 H38 120.0
C38 C39 C34 120.35(15)
C38 C39 H39 119.8
C34 C39 H39 119.8
C40 N8 P2 134.15(11)
C40 N8 H8N 114.5(14)
P2 N8 H8N 111.0(14)
C41 C40 C45 118.98(13)
C41 C40 N8 123.78(13)
C45 C40 N8 117.22(13)
C42 C41 C40 119.42(14)
C42 C41 H41 120.3
C40 C41 H41 120.3
C43 C42 C41 121.52(15)
C43 C42 H42 119.2
C41 C42 H42 119.2
C44 C43 C42 118.81(14)
C44 C43 H43 120.6
C42 C43 H43 120.6
C45 C44 C43 120.50(14)
C45 C44 H44 119.7
C43 C44 H44 119.7
C44 C45 C40 120.75(14)
C44 C45 H45 119.6
C40 C45 H45 119.6
Cl1S C1S Cl3S 108.7(2)
Cl1S C1S Cl2S 112.4(3)
Cl3S C1S Cl2S 108.7(3)
Cl1S C1S H1S 109.0
Cl3S C1S H1S 109.0
Cl2S C1S H1S 109.0
Cl5S C1SB Cl4S 116.2(7)
Cl5S C1SB Cl6S 106.7(6)
Cl4S C1SB Cl6S 109.3(5)
Cl5S C1SB H1SB 108.1
Cl4S C1SB H1SB 108.1
Cl6S C1SB H1SB 108.1

loop_
_geom_bond_atom_site_label_1
_geom_bond_atom_site_label_2
_geom_bond_distance
Ru N6 2.0825(13)
Ru N4 2.1420(13)
Ru N2 2.1528(13)
Ru P1 2.3105(5)
Ru P2 2.3125(4)
Ru Cl 2.4436(4)
P1 N7 1.6953(14)
P1 C10 1.8319(16)
P1 C16 1.8447(16)
P2 N8 1.6881(13)
P2 C34 1.8284(15)
P2 C28 1.8450(15)
B N5 1.529(2)
B N3 1.545(2)
B N1 1.546(2)
B H0B 1.0000
N1 C3 1.352(2)
N1 N2 1.3728(18)
N2 C1 1.339(2)
C1 C2 1.401(2)
C1 H1 0.9500
C2 C3 1.376(3)
C2 H2 0.9500
C3 H3 0.9500
N3 C6 1.353(2)
N3 N4 1.3674(18)
N4 C4 1.3379(19)
C4 C5 1.404(2)
C4 H4 0.9500
C5 C6 1.377(3)
C5 H5 0.9500
C6 H6 0.9500
N5 C9 1.355(2)
N5 N6 1.3709(18)
N6 C7 1.341(2)
C7 C8 1.401(2)
C7 H7 0.9500
C8 C9 1.376(3)
C8 H8 0.9500
C9 H9 0.9500
C10 C11 1.400(3)
C10 C15 1.401(3)
C11 C12 1.398(3)
C11 H11 0.9500
C12 C13 1.383(4)
C12 H12 0.9500
C13 C14 1.377(4)
C13 H13 0.9500
C14 C15 1.399(3)
C14 H14 0.9500
C15 H15 0.9500
C16 C17 1.388(3)
C16 C21 1.397(2)
C17 C18 1.393(3)
C17 H17 0.9500
C18 C19 1.373(4)
C18 H18 0.9500
C19 C20 1.387(4)
C19 H19 0.9500
C20 C21 1.394(3)
C20 H20 0.9500
C21 H21 0.9500
N7 C22 1.4159(19)
N7 H7N 0.81(2)
C22 C23 1.397(2)
C22 C27 1.404(2)
C23 C24 1.396(2)
C23 H23 0.9500
C24 C25 1.389(3)
C24 H24 0.9500
C25 C26 1.386(3)
C25 H25 0.9500
C26 C27 1.391(2)
C26 H26 0.9500
C27 H27 0.9500
C28 C33 1.401(2)
C28 C29 1.403(2)
C29 C30 1.393(2)
C29 H29 0.9500
C30 C31 1.395(3)
C30 H30 0.9500
C31 C32 1.388(3)
C31 H31 0.9500
C32 C33 1.399(2)
C32 H32 0.9500
C33 H33 0.9500
C34 C39 1.402(2)
C34 C35 1.405(2)
C35 C36 1.393(2)
C35 H35 0.9500
C36 C37 1.390(3)
C36 H36 0.9500
C37 C38 1.390(3)
C37 H37 0.9500
C38 C39 1.396(2)
C38 H38 0.9500
C39 H39 0.9500
N8 C40 1.4072(18)
N8 H8N 0.82(2)
C40 C41 1.401(2)
C40 C45 1.405(2)
C41 C42 1.396(2)
C41 H41 0.9500
C42 C43 1.393(2)
C42 H42 0.9500
C43 C44 1.392(2)
C43 H43 0.9500
C44 C45 1.388(2)
C44 H44 0.9500
C45 H45 0.9500
C1S Cl1S 1.725(6)
C1S Cl3S 1.755(5)
C1S Cl2S 1.768(4)
C1S H1S 1.0000
C1SB Cl5S 1.698(8)
C1SB Cl4S 1.740(9)
C1SB Cl6S 1.761(9)
C1SB H1SB 1.0000

loop_
_geom_hbond_atom_site_label_D
_geom_hbond_atom_site_label_H
_geom_hbond_atom_site_label_A
_geom_hbond_distance_DH
_geom_hbond_distance_HA
_geom_hbond_distance_DA
_geom_hbond_angle_DHA
N7 H7N Cl 0.81(2) 2.40(2) 3.0956(14) 144.6(19)
N8 H8N N7 0.82(2) 2.28(2) 3.0871(19) 165.1(19)
C1S H1S Cl 1.00 2.44 3.404(4) 160.8
C1SB H1SB Cl 1.00 2.49 3.464(10) 164.2

loop_
_geom_torsion_atom_site_label_1
_geom_torsion_atom_site_label_2
_geom_torsion_atom_site_label_3
_geom_torsion_atom_site_label_4
_geom_torsion
N6 Ru P1 N7 -159.89(6)
N4 Ru P1 N7 112.40(6)
N2 Ru P1 N7 104.4(3)
P2 Ru P1 N7 -64.51(5)
Cl Ru P1 N7 26.13(5)
N6 Ru P1 C10 83.42(7)
N4 Ru P1 C10 -4.30(7)
N2 Ru P1 C10 -12.3(3)
P2 Ru P1 C10 178.79(7)
Cl Ru P1 C10 -90.57(7)
N6 Ru P1 C16 -39.30(7)
N4 Ru P1 C16 -127.02(7)
N2 Ru P1 C16 -135.0(3)
P2 Ru P1 C16 56.07(7)
Cl Ru P1 C16 146.71(7)
N6 Ru P2 N8 122.49(6)
N4 Ru P2 N8 -129.2(2)
N2 Ru P2 N8 -148.51(6)
P1 Ru P2 N8 30.02(5)
Cl Ru P2 N8 -60.02(5)
N6 Ru P2 C34 -0.84(7)
N4 Ru P2 C34 107.5(2)
N2 Ru P2 C34 88.17(6)
P1 Ru P2 C34 -93.31(6)
Cl Ru P2 C34 176.66(5)
N6 Ru P2 C28 -121.61(7)
N4 Ru P2 C28 -13.3(2)
N2 Ru P2 C28 -32.60(6)
P1 Ru P2 C28 145.92(6)
Cl Ru P2 C28 55.89(6)
N5 B N1 C3 -138.77(16)
N3 B N1 C3 103.20(18)
N5 B N1 N2 59.39(18)
N3 B N1 N2 -58.63(17)
C3 N1 N2 C1 0.23(17)
B N1 N2 C1 165.30(14)
C3 N1 N2 Ru -169.40(11)
B N1 N2 Ru -4.33(18)
N6 Ru N2 C1 156.38(15)
N4 Ru N2 C1 -115.81(15)
P1 Ru N2 C1 -107.7(3)
P2 Ru N2 C1 61.27(15)
Cl Ru N2 C1 -29.34(14)
N6 Ru N2 N1 -37.63(11)
N4 Ru N2 N1 50.17(10)
P1 Ru N2 N1 58.3(3)
P2 Ru N2 N1 -132.74(10)
Cl Ru N2 N1 136.65(10)
N1 N2 C1 C2 0.06(18)
Ru N2 C1 C2 167.17(12)
N2 C1 C2 C3 -0.3(2)
N2 N1 C3 C2 -0.44(19)
B N1 C3 C2 -163.78(16)
C1 C2 C3 N1 0.5(2)
N5 B N3 C6 135.41(16)
N1 B N3 C6 -106.19(18)
N5 B N3 N4 -62.27(18)
N1 B N3 N4 56.13(17)
C6 N3 N4 C4 -0.24(17)
B N3 N4 C4 -165.92(14)
C6 N3 N4 Ru 174.06(11)
B N3 N4 Ru 8.38(18)
N6 Ru N4 C4 -151.09(15)
N2 Ru N4 C4 119.64(15)
P1 Ru N4 C4 -59.28(15)
P2 Ru N4 C4 100.1(3)
Cl Ru N4 C4 30.56(14)
N6 Ru N4 N3 36.49(11)
N2 Ru N4 N3 -52.78(11)
P1 Ru N4 N3 128.30(10)
P2 Ru N4 N3 -72.4(3)
Cl Ru N4 N3 -141.86(11)
N3 N4 C4 C5 -0.12(17)
Ru N4 C4 C5 -173.19(11)
N4 C4 C5 C6 0.41(19)
N4 N3 C6 C5 0.51(19)
B N3 C6 C5 164.14(16)
C4 C5 C6 N3 -0.55(19)
N3 B N5 C9 -119.52(18)
N1 B N5 C9 124.35(18)
N3 B N5 N6 56.32(18)
N1 B N5 N6 -59.81(18)
C9 N5 N6 C7 -0.14(18)
B N5 N6 C7 -176.72(14)
C9 N5 N6 Ru 179.79(11)
B N5 N6 Ru 3.20(18)
N4 Ru N6 C7 137.59(15)
N2 Ru N6 C7 -141.90(15)
P1 Ru N6 C7 45.79(15)
P2 Ru N6 C7 -50.70(15)
Cl Ru N6 C7 152.8(3)
N4 Ru N6 N5 -42.31(11)
N2 Ru N6 N5 38.21(11)
P1 Ru N6 N5 -134.11(10)
P2 Ru N6 N5 129.41(10)
Cl Ru N6 N5 -27.1(4)
N5 N6 C7 C8 0.27(18)
Ru N6 C7 C8 -179.63(12)
N6 C7 C8 C9 -0.3(2)
N6 N5 C9 C8 0.0(2)
B N5 C9 C8 176.17(16)
C7 C8 C9 N5 0.2(2)
N7 P1 C10 C11 -178.47(13)
C16 P1 C10 C11 73.84(15)
Ru P1 C10 C11 -60.25(15)
N7 P1 C10 C15 -3.91(16)
C16 P1 C10 C15 -111.60(15)
Ru P1 C10 C15 114.30(13)
C15 C10 C11 C12 2.9(3)
P1 C10 C11 C12 177.48(15)
C10 C11 C12 C13 -1.6(3)
C11 C12 C13 C14 -0.9(4)
C12 C13 C14 C15 2.2(4)
C13 C14 C15 C10 -0.8(3)
C11 C10 C15 C14 -1.7(3)
P1 C10 C15 C14 -176.28(16)
N7 P1 C16 C17 -134.72(18)
C10 P1 C16 C17 -25.12(19)
Ru P1 C16 C17 102.38(18)
N7 P1 C16 C21 46.77(16)
C10 P1 C16 C21 156.37(15)
Ru P1 C16 C21 -76.13(16)
C21 C16 C17 C18 2.6(4)
P1 C16 C17 C18 -175.9(2)
C16 C17 C18 C19 -0.4(4)
C17 C18 C19 C20 -2.5(4)
C18 C19 C20 C21 3.1(4)
C19 C20 C21 C16 -0.8(4)
C17 C16 C21 C20 -2.0(3)
P1 C16 C21 C20 176.59(18)
C10 P1 N7 C22 -67.64(16)
C16 P1 N7 C22 38.99(17)
Ru P1 N7 C22 171.33(14)
P1 N7 C22 C23 5.7(2)
P1 N7 C22 C27 -173.07(13)
C27 C22 C23 C24 1.9(2)
N7 C22 C23 C24 -176.79(15)
C22 C23 C24 C25 0.0(3)
C23 C24 C25 C26 -1.6(3)
C24 C25 C26 C27 1.3(3)
C25 C26 C27 C22 0.6(3)
C23 C22 C27 C26 -2.2(2)
N7 C22 C27 C26 176.60(15)
N8 P2 C28 C33 -137.09(13)
C34 P2 C28 C33 -26.19(14)
Ru P2 C28 C33 100.94(12)
N8 P2 C28 C29 46.56(13)
C34 P2 C28 C29 157.46(12)
Ru P2 C28 C29 -75.41(12)
C33 C28 C29 C30 -3.4(2)
P2 C28 C29 C30 173.12(13)
C28 C29 C30 C31 0.8(2)
C29 C30 C31 C32 2.2(3)
C30 C31 C32 C33 -2.5(2)
C31 C32 C33 C28 -0.1(2)
C29 C28 C33 C32 3.1(2)
P2 C28 C33 C32 -173.24(12)
N8 P2 C34 C39 -7.25(15)
C28 P2 C34 C39 -114.10(13)
Ru P2 C34 C39 118.91(12)
N8 P2 C34 C35 178.56(12)
C28 P2 C34 C35 71.71(13)
Ru P2 C34 C35 -55.28(13)
C39 C34 C35 C36 1.8(2)
P2 C34 C35 C36 176.27(13)
C34 C35 C36 C37 -1.8(3)
C35 C36 C37 C38 0.5(3)
C36 C37 C38 C39 0.7(3)
C37 C38 C39 C34 -0.7(3)
C35 C34 C39 C38 -0.6(2)
P2 C34 C39 C38 -174.73(13)
C34 P2 N8 C40 -60.04(16)
C28 P2 N8 C40 48.12(16)
Ru P2 N8 C40 172.01(13)
P2 N8 C40 C41 2.3(2)
P2 N8 C40 C45 -179.06(12)
C45 C40 C41 C42 -0.8(2)
N8 C40 C41 C42 177.82(14)
C40 C41 C42 C43 0.3(2)
C41 C42 C43 C44 0.7(2)
C42 C43 C44 C45 -1.2(2)
C43 C44 C45 C40 0.7(2)
C41 C40 C45 C44 0.3(2)
N8 C40 C45 C44 -178.44(14)
